data_4119529
loop_
_publ_author_name
'Sabuj Kundu'
'Jongwook Choi'
'David Y. Wang'
'Yuriy Choliy'
'Thomas J. Emge'
'Karsten Krogh-Jespersen'
'Alan S. Goldman'

_publ_section_title
;
 Cleavage of Ether, Ester, and Tosylate C(sp3)-O Bonds by an Iridium
 Complex, Initiated by Oxidative Addition of C-H Bonds. Experimental and
 Computational Studies
;
_journal_name_full 'Journal of the American Chemical Society'
_journal_page_first 5127
_journal_page_last 5143
_journal_paper_doi 10.1021/ja312464b
_journal_volume 135
_journal_year 2013
_chemical_formula_sum 'C32 H51 Ir O2 P2'
_chemical_formula_weight 721.87
_chemical_name_systematic
; 
 ? 
;
_space_group_IT_number 14
_symmetry_cell_setting monoclinic
_symmetry_space_group_name_Hall '-P 2yn'
_symmetry_space_group_name_H-M 'P 1 21/n 1'
_atom_sites_solution_hydrogens geom
_atom_sites_solution_primary direct
_atom_sites_solution_secondary difmap
_audit_creation_method SHELXL-97
_cell_angle_alpha 90.00
_cell_angle_beta 100.961(1)
_cell_angle_gamma 90.00
_cell_formula_units_Z 4
_cell_length_a 8.5618(5)
_cell_length_b 18.9460(10)
_cell_length_c 19.7697(10)
_cell_measurement_reflns_used 8681
_cell_measurement_temperature 100(2)
_cell_measurement_theta_max 31.52
_cell_measurement_theta_min 2.36
_cell_volume 3148.4(3)
_computing_cell_refinement 'Bruker SAINT'
_computing_data_collection 'Bruker APEX2'
_computing_data_reduction 'Bruker SAINT'
_computing_molecular_graphics 'Bruker SHELXTL'
_computing_publication_material 'Bruker SHELXTL'
_computing_structure_refinement 'SHELXL-97 (Sheldrick, 2008)'
_computing_structure_solution 'SHELXS-97 (Sheldrick, 2008)'
_diffrn_ambient_temperature 100(2)
_diffrn_measured_fraction_theta_full 0.997
_diffrn_measured_fraction_theta_max 0.997
_diffrn_measurement_device_type 'Bruker APEX-II CCD'
_diffrn_measurement_method '\f and \w scans'
_diffrn_radiation_monochromator graphite
_diffrn_radiation_source 'fine-focus sealed tube'
_diffrn_radiation_type MoK\a
_diffrn_radiation_wavelength 0.71073
_diffrn_reflns_av_R_equivalents 0.0254
_diffrn_reflns_av_sigmaI/netI 0.0239
_diffrn_reflns_limit_h_max 12
_diffrn_reflns_limit_h_min -12
_diffrn_reflns_limit_k_max 27
_diffrn_reflns_limit_k_min -27
_diffrn_reflns_limit_l_max 28
_diffrn_reflns_limit_l_min -28
_diffrn_reflns_number 37994
_diffrn_reflns_theta_full 31.00
_diffrn_reflns_theta_max 31.00
_diffrn_reflns_theta_min 2.10
_exptl_absorpt_coefficient_mu 4.369
_exptl_absorpt_correction_T_max 0.8112
_exptl_absorpt_correction_T_min 0.3182
_exptl_absorpt_correction_type multi-scan
_exptl_absorpt_process_details 'Bruker SAINT (SADABS)'
_exptl_crystal_colour yellow
_exptl_crystal_density_diffrn 1.523
_exptl_crystal_description rod
_exptl_crystal_F_000 1464
_exptl_crystal_size_max 0.34
_exptl_crystal_size_mid 0.14
_exptl_crystal_size_min 0.05
_refine_diff_density_max 2.333
_refine_diff_density_min -1.474
_refine_diff_density_rms 0.108
_refine_ls_extinction_method none
_refine_ls_goodness_of_fit_ref 1.008
_refine_ls_hydrogen_treatment mixed
_refine_ls_matrix_type full
_refine_ls_number_parameters 349
_refine_ls_number_reflns 10009
_refine_ls_number_restraints 4
_refine_ls_restrained_S_all 1.010
_refine_ls_R_factor_all 0.0288
_refine_ls_R_factor_gt 0.0252
_refine_ls_shift/su_max 0.006
_refine_ls_shift/su_mean 0.000
_refine_ls_structure_factor_coef Fsqd
_refine_ls_weighting_details 'calc w=1/[\s^2^(Fo^2^)+(0.0190P)^2^+8.0000P] where P=(Fo^2^+2Fc^2^)/3'
_refine_ls_weighting_scheme calc
_refine_ls_wR_factor_gt 0.0565
_refine_ls_wR_factor_ref 0.0577
_reflns_number_gt 9107
_reflns_number_total 10009
_reflns_threshold_expression >2sigma(I)
_cod_data_source_file ja312464b_si_008.cif
_cod_data_source_block irpccp
_cod_database_code 4119529

loop_
_symmetry_equiv_pos_as_xyz
'x, y, z'
'-x+1/2, y+1/2, -z+1/2'
'-x, -y, -z'
'x-1/2, -y-1/2, z-1/2'

loop_
_atom_site_label
_atom_site_type_symbol
_atom_site_fract_x
_atom_site_fract_y
_atom_site_fract_z
_atom_site_U_iso_or_equiv
_atom_site_adp_type
_atom_site_occupancy
_atom_site_symmetry_multiplicity
_atom_site_calc_flag
_atom_site_refinement_flags
Ir1 Ir 0.694229(10) 0.795139(5) 0.615757(4) 0.01396(3) Uani 1 1 d D
H1 H 0.5138(12) 0.8004(12) 0.6142(13) 0.021 Uiso 1 1 d D
P1 P 0.67817(7) 0.90269(3) 0.67098(3) 0.01441(11) Uani 1 1 d .
P2 P 0.59578(8) 0.71281(3) 0.53112(3) 0.01733(12) Uani 1 1 d .
C1 C 0.6768(3) 0.86152(13) 0.52978(12) 0.0160(4) Uani 1 1 d .
H1A H 0.7399 0.9051 0.5413 0.019 Uiso 1 1 calc R
H1B H 0.7130 0.8373 0.4912 0.019 Uiso 1 1 calc R
C2 C 0.5057(3) 0.87706(13) 0.51285(12) 0.0165(4) Uani 1 1 d .
C3 C 0.4441(3) 0.93047(13) 0.54949(12) 0.0168(4) Uani 1 1 d .
C4 C 0.2806(3) 0.94177(14) 0.53720(13) 0.0200(5) Uani 1 1 d .
H4 H 0.2377 0.9788 0.5604 0.024 Uiso 1 1 calc R
C5 C 0.1795(3) 0.89890(15) 0.49096(13) 0.0222(5) Uani 1 1 d .
H5 H 0.0688 0.9088 0.4804 0.027 Uiso 1 1 calc R
C6 C 0.2402(3) 0.84156(14) 0.46014(13) 0.0214(5) Uani 1 1 d .
H6 H 0.1701 0.8110 0.4307 0.026 Uiso 1 1 calc R
C7 C 0.4032(3) 0.82903(13) 0.47237(12) 0.0177(4) Uani 1 1 d .
C8 C 0.5593(3) 0.96605(13) 0.60764(12) 0.0156(4) Uani 1 1 d .
H8A H 0.4984 0.9977 0.6329 0.019 Uiso 1 1 calc R
H8B H 0.6339 0.9956 0.5874 0.019 Uiso 1 1 calc R
C9 C 0.4760(3) 0.76035(14) 0.45407(13) 0.0200(5) Uani 1 1 d .
H9A H 0.5460 0.7704 0.4207 0.024 Uiso 1 1 calc R
H9B H 0.3898 0.7288 0.4312 0.024 Uiso 1 1 calc R
C10 C 0.8663(3) 0.95520(13) 0.70024(12) 0.0179(4) Uani 1 1 d .
C11 C 0.9610(3) 0.92201(15) 0.76642(13) 0.0230(5) Uani 1 1 d .
H11A H 0.9712 0.8711 0.7597 0.034 Uiso 1 1 calc R
H11B H 0.9050 0.9304 0.8046 0.034 Uiso 1 1 calc R
H11C H 1.0670 0.9434 0.7772 0.034 Uiso 1 1 calc R
C12 C 0.8418(3) 1.03438(14) 0.71132(14) 0.0219(5) Uani 1 1 d .
H12A H 0.7745 1.0407 0.7458 0.033 Uiso 1 1 calc R
H12B H 0.7901 1.0560 0.6677 0.033 Uiso 1 1 calc R
H12C H 0.9452 1.0570 0.7275 0.033 Uiso 1 1 calc R
C13 C 0.9686(3) 0.94826(14) 0.64410(13) 0.0195(5) Uani 1 1 d .
H13A H 1.0716 0.9713 0.6598 0.029 Uiso 1 1 calc R
H13B H 0.9136 0.9709 0.6016 0.029 Uiso 1 1 calc R
H13C H 0.9854 0.8982 0.6353 0.029 Uiso 1 1 calc R
C14 C 0.5609(3) 0.89858(14) 0.74340(13) 0.0197(5) Uani 1 1 d .
C15 C 0.6214(4) 0.83652(16) 0.79110(15) 0.0273(6) Uani 1 1 d .
H15A H 0.5554 0.8318 0.8263 0.041 Uiso 1 1 calc R
H15B H 0.7320 0.8452 0.8135 0.041 Uiso 1 1 calc R
H15C H 0.6154 0.7929 0.7640 0.041 Uiso 1 1 calc R
C16 C 0.5626(4) 0.96594(16) 0.78643(14) 0.0271(6) Uani 1 1 d .
H16A H 0.4899 0.9604 0.8188 0.041 Uiso 1 1 calc R
H16B H 0.5285 1.0060 0.7559 0.041 Uiso 1 1 calc R
H16C H 0.6707 0.9744 0.8121 0.041 Uiso 1 1 calc R
C17 C 0.3866(3) 0.88355(18) 0.71007(15) 0.0283(6) Uani 1 1 d .
H17A H 0.3813 0.8409 0.6816 0.042 Uiso 1 1 calc R
H17B H 0.3435 0.9237 0.6811 0.042 Uiso 1 1 calc R
H17C H 0.3240 0.8765 0.7462 0.042 Uiso 1 1 calc R
C18 C 0.7456(3) 0.66224(15) 0.49090(14) 0.0240(5) Uani 1 1 d .
C19 C 0.8272(4) 0.60665(16) 0.54215(16) 0.0312(6) Uani 1 1 d .
H19A H 0.9188 0.5869 0.5255 0.047 Uiso 1 1 calc R
H19B H 0.7516 0.5688 0.5464 0.047 Uiso 1 1 calc R
H19C H 0.8633 0.6287 0.5873 0.047 Uiso 1 1 calc R
C20 C 0.6801(4) 0.62683(18) 0.42114(16) 0.0343(7) Uani 1 1 d .
H20A H 0.7682 0.6061 0.4027 0.051 Uiso 1 1 calc R
H20B H 0.6260 0.6622 0.3888 0.051 Uiso 1 1 calc R
H20C H 0.6046 0.5897 0.4276 0.051 Uiso 1 1 calc R
C21 C 0.8730(3) 0.71552(16) 0.47877(15) 0.0270(6) Uani 1 1 d .
H21A H 0.9167 0.7396 0.5221 0.041 Uiso 1 1 calc R
H21B H 0.8250 0.7503 0.4444 0.041 Uiso 1 1 calc R
H21C H 0.9586 0.6906 0.4621 0.041 Uiso 1 1 calc R
C22 C 0.4441(3) 0.65044(14) 0.55627(14) 0.0240(5) Uani 1 1 d .
C23 C 0.5096(4) 0.61784(18) 0.62712(16) 0.0328(7) Uani 1 1 d .
H23A H 0.4252 0.5911 0.6428 0.049 Uiso 1 1 calc R
H23B H 0.5473 0.6555 0.6602 0.049 Uiso 1 1 calc R
H23C H 0.5981 0.5862 0.6235 0.049 Uiso 1 1 calc R
C24 C 0.3889(4) 0.59138(16) 0.50389(18) 0.0350(7) Uani 1 1 d .
H24A H 0.4772 0.5587 0.5029 0.053 Uiso 1 1 calc R
H24B H 0.3542 0.6120 0.4580 0.053 Uiso 1 1 calc R
H24C H 0.3001 0.5657 0.5173 0.053 Uiso 1 1 calc R
C25 C 0.2955(3) 0.69376(16) 0.56213(16) 0.0282(6) Uani 1 1 d .
H25A H 0.2182 0.6634 0.5787 0.042 Uiso 1 1 calc R
H25B H 0.2480 0.7128 0.5168 0.042 Uiso 1 1 calc R
H25C H 0.3257 0.7327 0.5946 0.042 Uiso 1 1 calc R
O1 O 0.7844(2) 0.72468(10) 0.70494(9) 0.0186(3) Uani 1 1 d .
O2 O 0.9564(2) 0.76863(10) 0.64662(9) 0.0180(3) Uani 1 1 d .
C26 C 0.9268(3) 0.73197(13) 0.69635(12) 0.0166(4) Uani 1 1 d .
C27 C 1.0591(3) 0.69793(12) 0.74550(12) 0.0158(4) Uani 1 1 d .
C28 C 1.0274(3) 0.65728(13) 0.79977(12) 0.0183(4) Uani 1 1 d .
H28 H 0.9208 0.6504 0.8055 0.022 Uiso 1 1 calc R
C29 C 1.1523(3) 0.62657(13) 0.84586(13) 0.0206(5) Uani 1 1 d .
H29 H 1.1308 0.5990 0.8831 0.025 Uiso 1 1 calc R
C30 C 1.3079(3) 0.63623(14) 0.83738(14) 0.0223(5) Uani 1 1 d .
H30 H 1.3927 0.6148 0.8686 0.027 Uiso 1 1 calc R
C31 C 1.3401(3) 0.67700(16) 0.78354(15) 0.0259(5) Uani 1 1 d .
H31 H 1.4469 0.6836 0.7779 0.031 Uiso 1 1 calc R
C32 C 1.2161(3) 0.70822(15) 0.73772(14) 0.0221(5) Uani 1 1 d .
H32 H 1.2382 0.7366 0.7011 0.027 Uiso 1 1 calc R

loop_
_atom_site_aniso_label
_atom_site_aniso_U_11
_atom_site_aniso_U_22
_atom_site_aniso_U_33
_atom_site_aniso_U_23
_atom_site_aniso_U_13
_atom_site_aniso_U_12
Ir1 0.01326(4) 0.01532(4) 0.01212(4) 0.00101(3) -0.00056(3) 0.00083(3)
P1 0.0144(3) 0.0161(3) 0.0119(2) 0.0004(2) 0.00051(19) 0.0009(2)
P2 0.0182(3) 0.0160(3) 0.0158(3) -0.0005(2) -0.0018(2) 0.0002(2)
C1 0.0149(10) 0.0199(11) 0.0122(9) 0.0022(8) 0.0001(8) 0.0014(8)
C2 0.0170(10) 0.0182(11) 0.0129(10) 0.0039(8) -0.0009(8) -0.0001(8)
C3 0.0164(10) 0.0177(11) 0.0145(10) 0.0022(8) -0.0017(8) 0.0010(8)
C4 0.0178(11) 0.0214(12) 0.0196(11) 0.0028(9) 0.0002(9) 0.0028(9)
C5 0.0150(11) 0.0274(13) 0.0216(12) 0.0047(10) -0.0028(9) 0.0002(9)
C6 0.0178(11) 0.0243(12) 0.0188(11) 0.0023(9) -0.0050(9) -0.0015(9)
C7 0.0182(11) 0.0195(11) 0.0138(10) 0.0027(8) -0.0012(8) -0.0004(9)
C8 0.0141(10) 0.0175(11) 0.0145(10) 0.0023(8) 0.0006(8) 0.0021(8)
C9 0.0205(11) 0.0201(12) 0.0165(11) -0.0001(9) -0.0037(9) -0.0009(9)
C10 0.0166(10) 0.0201(11) 0.0154(10) -0.0015(8) -0.0007(8) 0.0004(9)
C11 0.0214(12) 0.0275(13) 0.0171(11) 0.0005(10) -0.0036(9) 0.0001(10)
C12 0.0203(11) 0.0199(12) 0.0245(12) -0.0037(9) 0.0017(9) -0.0011(9)
C13 0.0148(10) 0.0226(12) 0.0205(11) -0.0012(9) 0.0020(8) -0.0022(9)
C14 0.0193(11) 0.0235(12) 0.0170(10) 0.0017(9) 0.0053(9) 0.0015(9)
C15 0.0324(14) 0.0294(14) 0.0220(12) 0.0063(11) 0.0098(11) 0.0034(11)
C16 0.0322(14) 0.0293(14) 0.0220(12) -0.0027(10) 0.0108(11) 0.0035(11)
C17 0.0201(12) 0.0400(16) 0.0267(13) 0.0017(12) 0.0088(10) -0.0004(11)
C18 0.0242(12) 0.0239(13) 0.0212(12) -0.0064(10) -0.0022(10) 0.0046(10)
C19 0.0337(15) 0.0240(14) 0.0319(15) -0.0051(11) -0.0040(12) 0.0066(12)
C20 0.0376(16) 0.0356(17) 0.0258(14) -0.0146(12) -0.0037(12) 0.0065(13)
C21 0.0240(13) 0.0331(15) 0.0235(12) -0.0060(11) 0.0034(10) 0.0054(11)
C22 0.0231(12) 0.0205(12) 0.0255(13) 0.0035(10) -0.0024(10) -0.0041(10)
C23 0.0269(14) 0.0350(16) 0.0345(15) 0.0150(13) 0.0012(11) -0.0061(12)
C24 0.0392(17) 0.0224(14) 0.0393(17) -0.0031(12) -0.0036(13) -0.0081(12)
C25 0.0219(12) 0.0277(14) 0.0348(15) 0.0031(11) 0.0046(11) -0.0050(10)
O1 0.0150(8) 0.0210(9) 0.0186(8) 0.0033(7) 0.0004(6) 0.0009(6)
O2 0.0182(8) 0.0196(8) 0.0153(8) 0.0031(6) 0.0007(6) 0.0027(7)
C26 0.0179(10) 0.0149(10) 0.0156(10) -0.0001(8) 0.0001(8) 0.0010(8)
C27 0.0186(10) 0.0136(10) 0.0139(9) 0.0004(8) 0.0000(8) 0.0017(8)
C28 0.0197(11) 0.0187(11) 0.0157(10) 0.0006(8) 0.0011(8) -0.0022(9)
C29 0.0259(12) 0.0165(11) 0.0178(11) 0.0018(9) 0.0002(9) -0.0010(9)
C30 0.0236(12) 0.0200(12) 0.0202(11) 0.0014(9) -0.0038(9) 0.0048(9)
C31 0.0172(11) 0.0293(14) 0.0300(14) 0.0063(11) 0.0016(10) 0.0037(10)
C32 0.0201(11) 0.0241(12) 0.0216(11) 0.0072(10) 0.0028(9) 0.0021(10)

loop_
_atom_type_symbol
_atom_type_description
_atom_type_scat_dispersion_real
_atom_type_scat_dispersion_imag
_atom_type_scat_source
C C 0.0033 0.0016 'International Tables Vol C Tables 4.2.6.8 and 6.1.1.4'
H H 0.0000 0.0000 'International Tables Vol C Tables 4.2.6.8 and 6.1.1.4'
O O 0.0106 0.0060 'International Tables Vol C Tables 4.2.6.8 and 6.1.1.4'
P P 0.1023 0.0942 'International Tables Vol C Tables 4.2.6.8 and 6.1.1.4'
Ir Ir -1.4442 7.9887 'International Tables Vol C Tables 4.2.6.8 and 6.1.1.4'

loop_
_geom_angle_atom_site_label_1
_geom_angle_atom_site_label_2
_geom_angle_atom_site_label_3
_geom_angle
C1 Ir1 O1 163.93(8)
C1 Ir1 O2 105.39(8)
O1 Ir1 O2 58.54(6)
C1 Ir1 P2 81.88(7)
O1 Ir1 P2 101.02(5)
O2 Ir1 P2 104.47(5)
C1 Ir1 P1 81.59(7)
O1 Ir1 P1 101.28(5)
O2 Ir1 P1 102.21(5)
P2 Ir1 P1 151.51(2)
C1 Ir1 H1 91.6(11)
O1 Ir1 H1 104.4(11)
O2 Ir1 H1 162.9(10)
P2 Ir1 H1 78.7(8)
P1 Ir1 H1 78.7(8)
C8 P1 C10 100.91(11)
C8 P1 C14 103.32(11)
C10 P1 C14 109.46(11)
C8 P1 Ir1 108.55(8)
C10 P1 Ir1 118.80(8)
C14 P1 Ir1 113.84(9)
C22 P2 C18 110.38(13)
C22 P2 C9 102.39(12)
C18 P2 C9 102.08(12)
C22 P2 Ir1 113.77(9)
C18 P2 Ir1 117.38(9)
C9 P2 Ir1 109.05(8)
C2 C1 Ir1 102.66(15)
C2 C1 H1A 111.2
Ir1 C1 H1A 111.2
C2 C1 H1B 111.2
Ir1 C1 H1B 111.2
H1A C1 H1B 109.1
C7 C2 C3 120.4(2)
C7 C2 C1 119.2(2)
C3 C2 C1 118.9(2)
C4 C3 C2 119.0(2)
C4 C3 C8 123.4(2)
C2 C3 C8 117.1(2)
C3 C4 C5 120.2(2)
C3 C4 H4 119.9
C5 C4 H4 119.9
C6 C5 C4 120.3(2)
C6 C5 H5 119.9
C4 C5 H5 119.9
C7 C6 C5 120.2(2)
C7 C6 H6 119.9
C5 C6 H6 119.9
C6 C7 C2 119.1(2)
C6 C7 C9 123.3(2)
C2 C7 C9 116.9(2)
C3 C8 P1 114.19(17)
C3 C8 H8A 108.7
P1 C8 H8A 108.7
C3 C8 H8B 108.7
P1 C8 H8B 108.7
H8A C8 H8B 107.6
C7 C9 P2 113.60(17)
C7 C9 H9A 108.8
P2 C9 H9A 108.8
C7 C9 H9B 108.8
P2 C9 H9B 108.8
H9A C9 H9B 107.7
C11 C10 C12 110.0(2)
C11 C10 C13 107.3(2)
C12 C10 C13 107.3(2)
C11 C10 P1 109.05(18)
C12 C10 P1 115.24(17)
C13 C10 P1 107.59(16)
C10 C11 H11A 109.5
C10 C11 H11B 109.5
H11A C11 H11B 109.5
C10 C11 H11C 109.5
H11A C11 H11C 109.5
H11B C11 H11C 109.5
C10 C12 H12A 109.5
C10 C12 H12B 109.5
H12A C12 H12B 109.5
C10 C12 H12C 109.5
H12A C12 H12C 109.5
H12B C12 H12C 109.5
C10 C13 H13A 109.5
C10 C13 H13B 109.5
H13A C13 H13B 109.5
C10 C13 H13C 109.5
H13A C13 H13C 109.5
H13B C13 H13C 109.5
C16 C14 C15 109.3(2)
C16 C14 C17 107.4(2)
C15 C14 C17 107.9(2)
C16 C14 P1 115.68(19)
C15 C14 P1 109.22(18)
C17 C14 P1 107.05(17)
C14 C15 H15A 109.5
C14 C15 H15B 109.5
H15A C15 H15B 109.5
C14 C15 H15C 109.5
H15A C15 H15C 109.5
H15B C15 H15C 109.5
C14 C16 H16A 109.5
C14 C16 H16B 109.5
H16A C16 H16B 109.5
C14 C16 H16C 109.5
H16A C16 H16C 109.5
H16B C16 H16C 109.5
C14 C17 H17A 109.5
C14 C17 H17B 109.5
H17A C17 H17B 109.5
C14 C17 H17C 109.5
H17A C17 H17C 109.5
H17B C17 H17C 109.5
C19 C18 C21 107.8(2)
C19 C18 C20 109.6(2)
C21 C18 C20 107.1(2)
C19 C18 P2 109.3(2)
C21 C18 P2 106.91(18)
C20 C18 P2 115.9(2)
C18 C19 H19A 109.5
C18 C19 H19B 109.5
H19A C19 H19B 109.5
C18 C19 H19C 109.5
H19A C19 H19C 109.5
H19B C19 H19C 109.5
C18 C20 H20A 109.5
C18 C20 H20B 109.5
H20A C20 H20B 109.5
C18 C20 H20C 109.5
H20A C20 H20C 109.5
H20B C20 H20C 109.5
C18 C21 H21A 109.5
C18 C21 H21B 109.5
H21A C21 H21B 109.5
C18 C21 H21C 109.5
H21A C21 H21C 109.5
H21B C21 H21C 109.5
C23 C22 C25 108.1(3)
C23 C22 C24 109.5(2)
C25 C22 C24 106.7(2)
C23 C22 P2 109.93(19)
C25 C22 P2 107.80(18)
C24 C22 P2 114.6(2)
C22 C23 H23A 109.5
C22 C23 H23B 109.5
H23A C23 H23B 109.5
C22 C23 H23C 109.5
H23A C23 H23C 109.5
H23B C23 H23C 109.5
C22 C24 H24A 109.5
C22 C24 H24B 109.5
H24A C24 H24B 109.5
C22 C24 H24C 109.5
H24A C24 H24C 109.5
H24B C24 H24C 109.5
C22 C25 H25A 109.5
C22 C25 H25B 109.5
H25A C25 H25B 109.5
C22 C25 H25C 109.5
H25A C25 H25C 109.5
H25B C25 H25C 109.5
C26 O1 Ir1 91.49(14)
C26 O2 Ir1 89.81(14)
O2 C26 O1 120.1(2)
O2 C26 C27 120.2(2)
O1 C26 C27 119.7(2)
C28 C27 C32 119.8(2)
C28 C27 C26 120.5(2)
C32 C27 C26 119.7(2)
C27 C28 C29 119.9(2)
C27 C28 H28 120.1
C29 C28 H28 120.1
C30 C29 C28 120.1(2)
C30 C29 H29 119.9
C28 C29 H29 119.9
C31 C30 C29 120.2(2)
C31 C30 H30 119.9
C29 C30 H30 119.9
C30 C31 C32 119.9(3)
C30 C31 H31 120.0
C32 C31 H31 120.0
C31 C32 C27 120.1(2)
C31 C32 H32 120.0
C27 C32 H32 120.0

loop_
_geom_bond_atom_site_label_1
_geom_bond_atom_site_label_2
_geom_bond_distance
Ir1 C1 2.097(2)
Ir1 O1 2.2292(17)
Ir1 O2 2.2673(17)
Ir1 P2 2.3253(6)
Ir1 P1 2.3280(6)
Ir1 H1 1.543(9)
P1 C8 1.887(2)
P1 C10 1.888(3)
P1 C14 1.900(3)
P2 C22 1.891(3)
P2 C18 1.893(3)
P2 C9 1.894(2)
C1 C2 1.469(3)
C1 H1A 0.9900
C1 H1B 0.9900
C2 C7 1.404(3)
C2 C3 1.404(3)
C3 C4 1.391(3)
C3 C8 1.523(3)
C4 C5 1.394(4)
C4 H4 0.9500
C5 C6 1.394(4)
C5 H5 0.9500
C6 C7 1.390(3)
C6 H6 0.9500
C7 C9 1.516(4)
C8 H8A 0.9900
C8 H8B 0.9900
C9 H9A 0.9900
C9 H9B 0.9900
C10 C11 1.536(3)
C10 C12 1.536(4)
C10 C13 1.544(3)
C11 H11A 0.9800
C11 H11B 0.9800
C11 H11C 0.9800
C12 H12A 0.9800
C12 H12B 0.9800
C12 H12C 0.9800
C13 H13A 0.9800
C13 H13B 0.9800
C13 H13C 0.9800
C14 C16 1.532(4)
C14 C15 1.535(4)
C14 C17 1.538(4)
C15 H15A 0.9800
C15 H15B 0.9800
C15 H15C 0.9800
C16 H16A 0.9800
C16 H16B 0.9800
C16 H16C 0.9800
C17 H17A 0.9800
C17 H17B 0.9800
C17 H17C 0.9800
C18 C19 1.535(4)
C18 C21 1.539(4)
C18 C20 1.540(4)
C19 H19A 0.9800
C19 H19B 0.9800
C19 H19C 0.9800
C20 H20A 0.9800
C20 H20B 0.9800
C20 H20C 0.9800
C21 H21A 0.9800
C21 H21B 0.9800
C21 H21C 0.9800
C22 C23 1.536(4)
C22 C25 1.536(4)
C22 C24 1.537(4)
C23 H23A 0.9800
C23 H23B 0.9800
C23 H23C 0.9800
C24 H24A 0.9800
C24 H24B 0.9800
C24 H24C 0.9800
C25 H25A 0.9800
C25 H25B 0.9800
C25 H25C 0.9800
O1 C26 1.270(3)
O2 C26 1.268(3)
C26 C27 1.492(3)
C27 C28 1.389(3)
C27 C32 1.395(4)
C28 C29 1.393(3)
C28 H28 0.9500
C29 C30 1.386(4)
C29 H29 0.9500
C30 C31 1.385(4)
C30 H30 0.9500
C31 C32 1.390(4)
C31 H31 0.9500
C32 H32 0.9500

loop_
_geom_torsion_atom_site_label_1
_geom_torsion_atom_site_label_2
_geom_torsion_atom_site_label_3
_geom_torsion_atom_site_label_4
_geom_torsion
C1 Ir1 P1 C8 29.12(10)
O1 Ir1 P1 C8 -166.94(9)
O2 Ir1 P1 C8 133.15(9)
P2 Ir1 P1 C8 -26.01(10)
C1 Ir1 P1 C10 -85.24(11)
O1 Ir1 P1 C10 78.71(10)
O2 Ir1 P1 C10 18.80(10)
P2 Ir1 P1 C10 -140.36(9)
C1 Ir1 P1 C14 143.57(11)
O1 Ir1 P1 C14 -52.48(10)
O2 Ir1 P1 C14 -112.40(10)
P2 Ir1 P1 C14 88.44(10)
C1 Ir1 P2 C22 -140.41(11)
O1 Ir1 P2 C22 55.62(11)
O2 Ir1 P2 C22 115.70(11)
P1 Ir1 P2 C22 -85.35(11)
C1 Ir1 P2 C18 88.54(12)
O1 Ir1 P2 C18 -75.43(11)
O2 Ir1 P2 C18 -15.35(12)
P1 Ir1 P2 C18 143.60(11)
C1 Ir1 P2 C9 -26.82(11)
O1 Ir1 P2 C9 169.21(10)
O2 Ir1 P2 C9 -130.71(10)
P1 Ir1 P2 C9 28.25(11)
O1 Ir1 C1 C2 179.2(2)
O2 Ir1 C1 C2 -179.56(14)
P2 Ir1 C1 C2 77.58(15)
P1 Ir1 C1 C2 -79.14(15)
Ir1 C1 C2 C7 -83.7(2)
Ir1 C1 C2 C3 82.2(2)
C7 C2 C3 C4 -9.5(4)
C1 C2 C3 C4 -175.3(2)
C7 C2 C3 C8 162.4(2)
C1 C2 C3 C8 -3.4(3)
C2 C3 C4 C5 2.3(4)
C8 C3 C4 C5 -169.1(2)
C3 C4 C5 C6 4.2(4)
C4 C5 C6 C7 -3.6(4)
C5 C6 C7 C2 -3.6(4)
C5 C6 C7 C9 166.3(2)
C3 C2 C7 C6 10.2(4)
C1 C2 C7 C6 175.9(2)
C3 C2 C7 C9 -160.4(2)
C1 C2 C7 C9 5.3(3)
C4 C3 C8 P1 120.5(2)
C2 C3 C8 P1 -51.0(3)
C10 P1 C8 C3 150.52(18)
C14 P1 C8 C3 -96.26(19)
Ir1 P1 C8 C3 24.91(19)
C6 C7 C9 P2 -119.2(2)
C2 C7 C9 P2 51.0(3)
C22 P2 C9 C7 93.4(2)
C18 P2 C9 C7 -152.26(19)
Ir1 P2 C9 C7 -27.4(2)
C8 P1 C10 C11 164.47(17)
C14 P1 C10 C11 56.0(2)
Ir1 P1 C10 C11 -77.12(18)
C8 P1 C10 C12 40.2(2)
C14 P1 C10 C12 -68.3(2)
Ir1 P1 C10 C12 158.60(15)
C8 P1 C10 C13 -79.41(18)
C14 P1 C10 C13 172.12(16)
Ir1 P1 C10 C13 39.00(19)
C8 P1 C14 C16 -69.0(2)
C10 P1 C14 C16 37.8(2)
Ir1 P1 C14 C16 173.46(17)
C8 P1 C14 C15 167.21(19)
C10 P1 C14 C15 -85.9(2)
Ir1 P1 C14 C15 49.7(2)
C8 P1 C14 C17 50.6(2)
C10 P1 C14 C17 157.43(19)
Ir1 P1 C14 C17 -66.9(2)
C22 P2 C18 C19 -58.1(2)
C9 P2 C18 C19 -166.35(19)
Ir1 P2 C18 C19 74.5(2)
C22 P2 C18 C21 -174.48(17)
C9 P2 C18 C21 77.24(19)
Ir1 P2 C18 C21 -41.9(2)
C22 P2 C18 C20 66.2(3)
C9 P2 C18 C20 -42.0(3)
Ir1 P2 C18 C20 -161.2(2)
C18 P2 C22 C23 83.6(2)
C9 P2 C22 C23 -168.3(2)
Ir1 P2 C22 C23 -50.8(2)
C18 P2 C22 C25 -158.84(19)
C9 P2 C22 C25 -50.8(2)
Ir1 P2 C22 C25 66.8(2)
C18 P2 C22 C24 -40.2(2)
C9 P2 C22 C24 67.8(2)
Ir1 P2 C22 C24 -174.65(18)
C1 Ir1 O1 C26 2.6(4)
O2 Ir1 O1 C26 1.29(13)
P2 Ir1 O1 C26 101.62(14)
P1 Ir1 O1 C26 -96.22(14)
C1 Ir1 O2 C26 179.10(15)
O1 Ir1 O2 C26 -1.29(13)
P2 Ir1 O2 C26 -95.51(14)
P1 Ir1 O2 C26 94.59(14)
Ir1 O2 C26 O1 2.2(2)
Ir1 O2 C26 C27 -177.0(2)
Ir1 O1 C26 O2 -2.3(2)
Ir1 O1 C26 C27 177.01(19)
O2 C26 C27 C28 -179.5(2)
O1 C26 C27 C28 1.2(4)
O2 C26 C27 C32 1.8(4)
O1 C26 C27 C32 -177.5(2)
C32 C27 C28 C29 -0.5(4)
C26 C27 C28 C29 -179.1(2)
C27 C28 C29 C30 -0.3(4)
C28 C29 C30 C31 0.7(4)
C29 C30 C31 C32 -0.2(4)
C30 C31 C32 C27 -0.7(4)
C28 C27 C32 C31 1.0(4)
C26 C27 C32 C31 179.6(3)
